data_2238618
loop_
_publ_author_name
'Vila, Noemi'
'Costas-Lago, Mar\'ia Carmen'
'Besada, Pedro'
'Ter\'an, Carmen'

_publ_section_title
;
 2-Benzyl-5-methoxyisoindoline-1,3-dione
;
_journal_issue 10
_journal_name_full 'Acta Crystallographica Section E'
_journal_page_first o1594
_journal_page_last o1595
_journal_paper_doi 10.1107/S160053681302638X
_journal_volume 69
_journal_year 2013
_chemical_formula_iupac 'C16 H13 N O3'
_chemical_formula_moiety 'C16 H13 N O3'
_chemical_formula_sum 'C16 H13 N O3'
_chemical_formula_weight 267.27
_chemical_name_systematic
;
2-Benzyl-5-methoxyisoindoline-1,3-dione
;
_space_group_IT_number 14
_symmetry_cell_setting monoclinic
_symmetry_space_group_name_Hall '-P 2yn'
_symmetry_space_group_name_H-M 'P 1 21/n 1'
_atom_sites_solution_hydrogens geom
_atom_sites_solution_primary direct
_atom_sites_solution_secondary difmap
_audit_creation_method SHELXL-97
_cell_angle_alpha 90.00
_cell_angle_beta 93.589(9)
_cell_angle_gamma 90.00
_cell_formula_units_Z 4
_cell_length_a 8.476(4)
_cell_length_b 5.264(3)
_cell_length_c 28.295(13)
_cell_measurement_reflns_used 1091
_cell_measurement_temperature 100(2)
_cell_measurement_theta_max 24.76
_cell_measurement_theta_min 2.56
_cell_volume 1260.0(11)
_computing_cell_refinement 'SAINT (Bruker, 1998)'
_computing_data_collection 'SMART (Bruker, 1998)'
_computing_data_reduction 'SAINT (Bruker, 1998)'
_computing_molecular_graphics 'PLATON (Spek, 2009) and Mercury (Macrae <i>et al.</i>, 2006)'
_computing_publication_material 'SHELXTL (Sheldrick, 2008)'
_computing_structure_refinement 'SHELXL97 (Sheldrick, 2008)'
_computing_structure_solution 'SHELXS97 (Sheldrick, 2008)'
_diffrn_ambient_temperature 100(2)
_diffrn_measured_fraction_theta_full 0.987
_diffrn_measured_fraction_theta_max 0.983
_diffrn_measurement_device_type 'Bruker SMART 1000 CCD'
_diffrn_measurement_method '\f and \w scans'
_diffrn_radiation_monochromator graphite
_diffrn_radiation_source 'fine-focus sealed tube'
_diffrn_radiation_type MoK\a
_diffrn_radiation_wavelength 0.71073
_diffrn_reflns_av_R_equivalents 0.0831
_diffrn_reflns_av_sigmaI/netI 0.1034
_diffrn_reflns_limit_h_max 9
_diffrn_reflns_limit_h_min -10
_diffrn_reflns_limit_k_max 6
_diffrn_reflns_limit_k_min -5
_diffrn_reflns_limit_l_max 31
_diffrn_reflns_limit_l_min -33
_diffrn_reflns_number 5768
_diffrn_reflns_theta_full 25.00
_diffrn_reflns_theta_max 25.11
_diffrn_reflns_theta_min 1.44
_exptl_absorpt_coefficient_mu 0.098
_exptl_absorpt_correction_T_max 0.9932
_exptl_absorpt_correction_T_min 0.9535
_exptl_absorpt_correction_type multi-scan
_exptl_absorpt_process_details '(SADABS; Sheldrick, 1996)'
_exptl_crystal_colour colourless
_exptl_crystal_density_diffrn 1.409
_exptl_crystal_density_method 'not measured'
_exptl_crystal_description prism
_exptl_crystal_F_000 560
_exptl_crystal_size_max 0.49
_exptl_crystal_size_mid 0.13
_exptl_crystal_size_min 0.07
_refine_diff_density_max 0.303
_refine_diff_density_min -0.269
_refine_ls_extinction_coef 0.022(4)
_refine_ls_extinction_expression Fc^*^=kFc[1+0.001xFc^2^\l^3^/sin(2\q)]^-1/4^
_refine_ls_extinction_method 'SHELXL97 (Sheldrick, 2008)'
_refine_ls_goodness_of_fit_ref 1.002
_refine_ls_hydrogen_treatment constr
_refine_ls_matrix_type full
_refine_ls_number_parameters 183
_refine_ls_number_reflns 2204
_refine_ls_number_restraints 0
_refine_ls_restrained_S_all 1.002
_refine_ls_R_factor_all 0.0952
_refine_ls_R_factor_gt 0.0533
_refine_ls_shift/su_max 0.000
_refine_ls_shift/su_mean 0.000
_refine_ls_structure_factor_coef Fsqd
_refine_ls_weighting_details 'calc w=1/[\s^2^(Fo^2^)+(0.0548P)^2^+0.0000P] where P=(Fo^2^+2Fc^2^)/3'
_refine_ls_weighting_scheme calc
_refine_ls_wR_factor_gt 0.1174
_refine_ls_wR_factor_ref 0.1374
_reflns_number_gt 1433
_reflns_number_total 2204
_reflns_threshold_expression I>2sigma(I)
_cod_data_source_file fy2100.cif
_cod_data_source_block I
_cod_original_sg_symbol_H-M 'P 21/n'
_cod_database_code 2238618

loop_
_symmetry_equiv_pos_as_xyz
'x, y, z'
'-x+1/2, y+1/2, -z+1/2'
'-x, -y, -z'
'x-1/2, -y-1/2, z-1/2'

loop_
_atom_site_type_symbol
_atom_site_label
_atom_site_fract_x
_atom_site_fract_y
_atom_site_fract_z
_atom_site_U_iso_or_equiv
_atom_site_adp_type
_atom_site_calc_flag
_atom_site_refinement_flags
_atom_site_occupancy
_atom_site_symmetry_multiplicity
C C1 0.3240(3) 0.6996(5) 0.92388(10) 0.0213(6) Uani d . 1 1
O O1 0.4087(2) 0.5180(4) 0.91838(6) 0.0267(5) Uani d . 1 1
N N2 0.2352(3) 0.8192(4) 0.88663(7) 0.0211(6) Uani d . 1 1
C C3 0.1503(3) 1.0257(5) 0.90228(10) 0.0215(7) Uani d . 1 1
O O3 0.0646(2) 1.1594(4) 0.87683(7) 0.0288(5) Uani d . 1 1
C C3A 0.1874(3) 1.0402(5) 0.95430(9) 0.0195(6) Uani d . 1 1
C C4 0.1349(3) 1.2090(5) 0.98669(10) 0.0231(7) Uani d . 1 1
H H4 0.0649 1.3435 0.9774 0.028 Uiso calc R 1 1
C C5 0.1887(3) 1.1749(5) 1.03403(9) 0.0217(6) Uani d . 1 1
O O5 0.1292(2) 1.3429(4) 1.06478(6) 0.0270(5) Uani d . 1 1
C C6 0.2935(3) 0.9800(5) 1.04724(10) 0.0230(7) Uani d . 1 1
H H6 0.3303 0.9626 1.0795 0.028 Uiso calc R 1 1
C C7 0.3447(3) 0.8103(5) 1.01369(10) 0.0241(7) Uani d . 1 1
H H7 0.4147 0.6754 1.0227 0.029 Uiso calc R 1 1
C C7A 0.2915(3) 0.8428(5) 0.96708(9) 0.0197(6) Uani d . 1 1
C C8 0.1941(3) 1.3450(6) 1.11298(10) 0.0310(8) Uani d . 1 1
H H8A 0.1716 1.1825 1.1281 0.047 Uiso calc R 1 1
H H8B 0.1462 1.4834 1.1303 0.047 Uiso calc R 1 1
H H8C 0.3087 1.3704 1.1134 0.047 Uiso calc R 1 1
C C9 0.2351(3) 0.7371(5) 0.83788(9) 0.0232(7) Uani d . 1 1
H H9A 0.1327 0.7845 0.8215 0.028 Uiso calc R 1 1
H H9B 0.2432 0.5495 0.8372 0.028 Uiso calc R 1 1
C C10 0.3673(3) 0.8478(5) 0.81074(9) 0.0195(6) Uani d . 1 1
C C11 0.3994(3) 0.7401(5) 0.76729(9) 0.0232(7) Uani d . 1 1
H H11 0.3424 0.5937 0.7565 0.028 Uiso calc R 1 1
C C12 0.5122(3) 0.8419(6) 0.73974(10) 0.0253(7) Uani d . 1 1
H H12 0.5313 0.7673 0.7101 0.030 Uiso calc R 1 1
C C13 0.5972(3) 1.0524(6) 0.75539(10) 0.0281(7) Uani d . 1 1
H H13 0.6753 1.1231 0.7366 0.034 Uiso calc R 1 1
C C14 0.5679(3) 1.1605(5) 0.79876(10) 0.0277(7) Uani d . 1 1
H H14 0.6267 1.3050 0.8096 0.033 Uiso calc R 1 1
C C15 0.4534(3) 1.0593(5) 0.82639(10) 0.0226(7) Uani d . 1 1
H H15 0.4340 1.1348 0.8560 0.027 Uiso calc R 1 1

loop_
_atom_site_aniso_label
_atom_site_aniso_U_11
_atom_site_aniso_U_22
_atom_site_aniso_U_33
_atom_site_aniso_U_12
_atom_site_aniso_U_13
_atom_site_aniso_U_23
C1 0.0199(14) 0.0202(15) 0.0238(16) -0.0009(12) 0.0017(12) 0.0003(12)
O1 0.0280(11) 0.0264(11) 0.0255(11) 0.0068(10) 0.0011(9) -0.0021(9)
N2 0.0249(13) 0.0229(13) 0.0156(12) 0.0022(10) 0.0021(10) -0.0003(10)
C3 0.0205(14) 0.0225(15) 0.0219(15) 0.0000(13) 0.0047(12) 0.0022(12)
O3 0.0307(11) 0.0333(12) 0.0222(11) 0.0097(9) -0.0004(9) 0.0040(9)
C3A 0.0157(13) 0.0227(15) 0.0201(15) -0.0023(11) 0.0027(11) 0.0035(12)
C4 0.0216(14) 0.0237(15) 0.0245(16) 0.0014(12) 0.0058(12) 0.0017(12)
C5 0.0202(14) 0.0248(15) 0.0207(15) -0.0026(13) 0.0059(12) -0.0024(13)
O5 0.0278(11) 0.0317(11) 0.0213(11) 0.0052(9) 0.0000(9) -0.0049(9)
C6 0.0237(15) 0.0268(16) 0.0182(15) -0.0041(13) -0.0001(12) 0.0008(13)
C7 0.0224(15) 0.0241(15) 0.0257(16) -0.0017(12) 0.0001(12) 0.0039(13)
C7A 0.0205(14) 0.0192(14) 0.0197(15) -0.0022(12) 0.0043(12) 0.0020(12)
C8 0.0300(17) 0.0402(19) 0.0231(16) 0.0028(14) 0.0029(13) -0.0070(14)
C9 0.0256(16) 0.0252(16) 0.0190(15) 0.0025(12) 0.0017(12) -0.0026(12)
C10 0.0193(14) 0.0223(15) 0.0167(14) 0.0054(12) -0.0008(11) 0.0005(12)
C11 0.0213(15) 0.0257(16) 0.0223(16) 0.0008(12) -0.0014(13) -0.0036(12)
C12 0.0244(15) 0.0313(17) 0.0202(15) 0.0030(13) 0.0019(12) -0.0031(13)
C13 0.0240(15) 0.0374(18) 0.0232(16) -0.0008(14) 0.0044(13) 0.0011(14)
C14 0.0279(16) 0.0269(16) 0.0279(17) -0.0027(13) -0.0026(13) 0.0001(14)
C15 0.0247(15) 0.0254(16) 0.0177(15) 0.0034(13) 0.0015(12) -0.0017(12)

loop_
_atom_type_symbol
_atom_type_description
_atom_type_scat_dispersion_real
_atom_type_scat_dispersion_imag
_atom_type_scat_source
C C 0.0033 0.0016 'International Tables Vol C Tables 4.2.6.8 and 6.1.1.4'
H H 0.0000 0.0000 'International Tables Vol C Tables 4.2.6.8 and 6.1.1.4'
N N 0.0061 0.0033 'International Tables Vol C Tables 4.2.6.8 and 6.1.1.4'
O O 0.0106 0.0060 'International Tables Vol C Tables 4.2.6.8 and 6.1.1.4'

loop_
_geom_angle_atom_site_label_1
_geom_angle_atom_site_label_2
_geom_angle_atom_site_label_3
_geom_angle
O1 C1 N2 123.4(2)
O1 C1 C7A 130.7(2)
N2 C1 C7A 105.9(2)
C3 N2 C1 112.0(2)
C3 N2 C9 124.6(2)
C1 N2 C9 123.4(2)
O3 C3 N2 124.5(3)
O3 C3 C3A 129.7(3)
N2 C3 C3A 105.9(2)
C4 C3A C7A 122.4(2)
C4 C3A C3 129.6(2)
C7A C3A C3 108.0(2)
C3A C4 C5 117.2(2)
C3A C4 H4 121.4
C5 C4 H4 121.4
O5 C5 C6 124.3(2)
O5 C5 C4 114.7(2)
C6 C5 C4 121.0(3)
C5 O5 C8 118.5(2)
C5 C6 C7 120.7(2)
C5 C6 H6 119.6
C7 C6 H6 119.6
C7A C7 C6 118.4(3)
C7A C7 H7 120.8
C6 C7 H7 120.8
C7 C7A C3A 120.3(3)
C7 C7A C1 131.5(2)
C3A C7A C1 108.3(2)
O5 C8 H8A 109.5
O5 C8 H8B 109.5
H8A C8 H8B 109.5
O5 C8 H8C 109.5
H8A C8 H8C 109.5
H8B C8 H8C 109.5
N2 C9 C10 114.4(2)
N2 C9 H9A 108.7
C10 C9 H9A 108.7
N2 C9 H9B 108.7
C10 C9 H9B 108.7
H9A C9 H9B 107.6
C15 C10 C11 118.6(3)
C15 C10 C9 122.5(2)
C11 C10 C9 118.8(2)
C12 C11 C10 121.3(3)
C12 C11 H11 119.3
C10 C11 H11 119.3
C11 C12 C13 119.8(3)
C11 C12 H12 120.1
C13 C12 H12 120.1
C12 C13 C14 119.6(3)
C12 C13 H13 120.2
C14 C13 H13 120.2
C13 C14 C15 120.6(3)
C13 C14 H14 119.7
C15 C14 H14 119.7
C10 C15 C14 120.0(3)
C10 C15 H15 120.0
C14 C15 H15 120.0

loop_
_geom_bond_atom_site_label_1
_geom_bond_atom_site_label_2
_geom_bond_distance
C1 O1 1.211(3)
C1 N2 1.405(3)
C1 C7A 1.476(4)
N2 C3 1.391(3)
N2 C9 1.445(3)
C3 O3 1.215(3)
C3 C3A 1.488(4)
C3A C4 1.371(4)
C3A C7A 1.396(4)
C4 C5 1.399(4)
C4 H4 0.9500
C5 O5 1.359(3)
C5 C6 1.393(4)
O5 C8 1.438(3)
C6 C7 1.393(4)
C6 H6 0.9500
C7 C7A 1.378(4)
C7 H7 0.9500
C8 H8A 0.9800
C8 H8B 0.9800
C8 H8C 0.9800
C9 C10 1.514(4)
C9 H9A 0.9900
C9 H9B 0.9900
C10 C15 1.388(4)
C10 C11 1.396(4)
C11 C12 1.379(4)
C11 H11 0.9500
C12 C13 1.379(4)
C12 H12 0.9500
C13 C14 1.389(4)
C13 H13 0.9500
C14 C15 1.390(4)
C14 H14 0.9500
C15 H15 0.9500

loop_
_geom_hbond_atom_site_label_D
_geom_hbond_atom_site_label_H
_geom_hbond_atom_site_label_A
_geom_hbond_site_symmetry_A
_geom_hbond_distance_DH
_geom_hbond_distance_HA
_geom_hbond_distance_DA
_geom_hbond_angle_DHA
_geom_hbond_publ_flag
C4 H4 O5 3_587 0.95 2.57 3.505(3) 168 y
C7 H7 O1 3_667 0.95 2.40 3.247(3) 149 y
C8 H8B O3 3_587 0.98 2.59 3.432(4) 144 y
C15 H15 N2 . 0.95 2.56 2.884(4) 100 n

loop_
_geom_torsion_atom_site_label_1
_geom_torsion_atom_site_label_2
_geom_torsion_atom_site_label_3
_geom_torsion_atom_site_label_4
_geom_torsion
O1 C1 N2 C3 -178.9(3)
C7A C1 N2 C3 0.3(3)
O1 C1 N2 C9 0.3(4)
C7A C1 N2 C9 179.5(2)
C1 N2 C3 O3 -179.9(3)
C9 N2 C3 O3 0.9(4)
C1 N2 C3 C3A -0.1(3)
C9 N2 C3 C3A -179.3(2)
O3 C3 C3A C4 -0.3(5)
N2 C3 C3A C4 179.9(3)
O3 C3 C3A C7A 179.6(3)
N2 C3 C3A C7A -0.1(3)
C7A C3A C4 C5 -0.7(4)
C3 C3A C4 C5 179.3(3)
C3A C4 C5 O5 -178.1(2)
C3A C4 C5 C6 1.1(4)
C6 C5 O5 C8 9.2(4)
C4 C5 O5 C8 -171.5(2)
O5 C5 C6 C7 177.8(2)
C4 C5 C6 C7 -1.4(4)
C5 C6 C7 C7A 1.1(4)
C6 C7 C7A C3A -0.7(4)
C6 C7 C7A C1 179.5(3)
C4 C3A C7A C7 0.5(4)
C3 C3A C7A C7 -179.5(2)
C4 C3A C7A C1 -179.7(2)
C3 C3A C7A C1 0.3(3)
O1 C1 C7A C7 -1.4(5)
N2 C1 C7A C7 179.4(3)
O1 C1 C7A C3A 178.7(3)
N2 C1 C7A C3A -0.4(3)
C3 N2 C9 C10 93.1(3)
C1 N2 C9 C10 -86.0(3)
N2 C9 C10 C15 -16.9(3)
N2 C9 C10 C11 166.0(2)
C15 C10 C11 C12 -1.0(4)
C9 C10 C11 C12 176.2(2)
C10 C11 C12 C13 0.9(4)
C11 C12 C13 C14 -0.2(4)
C12 C13 C14 C15 -0.3(4)
C11 C10 C15 C14 0.5(4)
C9 C10 C15 C14 -176.6(2)
C13 C14 C15 C10 0.1(4)
